data_7215659
loop_
_publ_author_name
'Yang, Jie'
'Lutz, Martin'
'Grzech, Anna'
'Mulder, Fokko M.'
'Dingemans, Theo J.'

_publ_section_title
;
 Copper-based coordination polymers from thiophene and furan
 dicarboxylates with high isosteric heats of hydrogen adsorption
;
_journal_issue 23
_journal_name_full CrystEngComm
_journal_page_first 5121
_journal_paper_doi 10.1039/c4ce00145a
_journal_volume 16
_journal_year 2014
_chemical_formula_moiety 'C9 H9 Cu N O5 S'
_chemical_formula_sum 'C9 H9 Cu N O5 S'
_chemical_formula_weight 306.77
_chemical_name_systematic
; 
 ? 
;
_space_group_IT_number 167
_symmetry_cell_setting trigonal
_symmetry_space_group_name_Hall '-R 3 2"c'
_symmetry_space_group_name_H-M 'R -3 c :H'
_atom_sites_solution_hydrogens geom
_atom_sites_solution_primary direct
_atom_sites_solution_secondary difmap
_audit_creation_method SHELXL-97
_cell_angle_alpha 90.00
_cell_angle_beta 90.00
_cell_angle_gamma 120.00
_cell_formula_units_Z 36
_cell_length_a 20.0402(6)
_cell_length_b 20.0402(6)
_cell_length_c 41.6541(13)
_cell_measurement_reflns_used 9835
_cell_measurement_temperature 150(2)
_cell_measurement_theta_max 27.47
_cell_measurement_theta_min 2.28
_cell_volume 14487.5(8)
_computing_cell_refinement 'SAINT V7.68A'
_computing_data_collection Apex
_computing_data_reduction 'SAINT V7.68A, Sadabs, Squeeze'
_computing_structure_refinement 'SHELXL-97 (Sheldrick, 2008)'
_computing_structure_solution 'SHELXS-97 (Sheldrick, 2008)'
_diffrn_ambient_temperature 150(2)
_diffrn_measured_fraction_theta_full 0.999
_diffrn_measured_fraction_theta_max 0.999
_diffrn_measurement_device_type 'Bruker Kappa ApexII'
_diffrn_measurement_method '\f and \w scans'
_diffrn_radiation_monochromator graphite
_diffrn_radiation_source 'fine-focus sealed tube'
_diffrn_radiation_type MoK\a
_diffrn_radiation_wavelength 0.71073
_diffrn_reflns_av_R_equivalents 0.0261
_diffrn_reflns_av_sigmaI/netI 0.0097
_diffrn_reflns_limit_h_max 26
_diffrn_reflns_limit_h_min -26
_diffrn_reflns_limit_k_max 25
_diffrn_reflns_limit_k_min -25
_diffrn_reflns_limit_l_max 54
_diffrn_reflns_limit_l_min -54
_diffrn_reflns_number 62951
_diffrn_reflns_theta_full 27.52
_diffrn_reflns_theta_max 27.52
_diffrn_reflns_theta_min 1.53
_exptl_absorpt_coefficient_mu 1.492
_exptl_absorpt_correction_T_max 0.7456
_exptl_absorpt_correction_T_min 0.6528
_exptl_absorpt_correction_type multi-scan
_exptl_absorpt_process_details SADABS-2008/1
_exptl_crystal_colour blue
_exptl_crystal_density_diffrn 1.266
_exptl_crystal_density_method 'not measured'
_exptl_crystal_description block
_exptl_crystal_F_000 5580
_exptl_crystal_size_max 0.41
_exptl_crystal_size_mid 0.39
_exptl_crystal_size_min 0.26
_platon_squeeze_details
;
;
_refine_diff_density_max 0.486
_refine_diff_density_min -0.470
_refine_diff_density_rms 0.078
_refine_ls_extinction_method none
_refine_ls_goodness_of_fit_ref 1.141
_refine_ls_hydrogen_treatment constr
_refine_ls_matrix_type full
_refine_ls_number_parameters 182
_refine_ls_number_reflns 3715
_refine_ls_number_restraints 54
_refine_ls_restrained_S_all 1.176
_refine_ls_R_factor_all 0.0473
_refine_ls_R_factor_gt 0.0367
_refine_ls_shift/su_max 0.025
_refine_ls_shift/su_mean 0.003
_refine_ls_structure_factor_coef Fsqd
_refine_ls_weighting_details 'calc w=1/[\s^2^(Fo^2^)+(0.0634P)^2^+37.4834P] where P=(Fo^2^+2Fc^2^)/3'
_refine_ls_weighting_scheme calc
_refine_ls_wR_factor_gt 0.1204
_refine_ls_wR_factor_ref 0.1281
_reflns_number_gt 2649
_reflns_number_total 3715
_reflns_threshold_expression I>2\s(I)
_cod_data_source_file c4ce00145a2.cif
_cod_data_source_block l0107a
_cod_depositor_comments 'Adding full bibliography for 7215659--7215661.cif.'
_cod_original_sg_symbol_H-M 'R -3 c'
_cod_database_code 7215659

loop_
_symmetry_equiv_pos_as_xyz
'x, y, z'
'-y, x-y, z'
'-x+y, -x, z'
'y, x, -z+1/2'
'-x, -x+y, -z+1/2'
'x-y, -y, -z+1/2'
'x+2/3, y+1/3, z+1/3'
'-y+2/3, x-y+1/3, z+1/3'
'-x+y+2/3, -x+1/3, z+1/3'
'y+2/3, x+1/3, -z+5/6'
'-x+2/3, -x+y+1/3, -z+5/6'
'x-y+2/3, -y+1/3, -z+5/6'
'x+1/3, y+2/3, z+2/3'
'-y+1/3, x-y+2/3, z+2/3'
'-x+y+1/3, -x+2/3, z+2/3'
'y+1/3, x+2/3, -z+7/6'
'-x+1/3, -x+y+2/3, -z+7/6'
'x-y+1/3, -y+2/3, -z+7/6'
'-x, -y, -z'
'y, -x+y, -z'
'x-y, x, -z'
'-y, -x, z-1/2'
'x, x-y, z-1/2'
'-x+y, y, z-1/2'
'-x+2/3, -y+1/3, -z+1/3'
'y+2/3, -x+y+1/3, -z+1/3'
'x-y+2/3, x+1/3, -z+1/3'
'-y+2/3, -x+1/3, z-1/6'
'x+2/3, x-y+1/3, z-1/6'
'-x+y+2/3, y+1/3, z-1/6'
'-x+1/3, -y+2/3, -z+2/3'
'y+1/3, -x+y+2/3, -z+2/3'
'x-y+1/3, x+2/3, -z+2/3'
'-y+1/3, -x+2/3, z+1/6'
'x+1/3, x-y+2/3, z+1/6'
'-x+y+1/3, y+2/3, z+1/6'

loop_
_atom_site_label
_atom_site_type_symbol
_atom_site_fract_x
_atom_site_fract_y
_atom_site_fract_z
_atom_site_U_iso_or_equiv
_atom_site_adp_type
_atom_site_occupancy
_atom_site_symmetry_multiplicity
_atom_site_calc_flag
_atom_site_refinement_flags
_atom_site_disorder_assembly
_atom_site_disorder_group
Cu1 Cu 0.512024(15) 0.487793(15) 0.469872(6) 0.01775(13) Uani 1 1 d . . .
S1 S 0.46727(4) 0.23249(4) 0.494671(15) 0.03060(18) Uani 1 1 d . . .
O1 O 0.48180(11) 0.38376(9) 0.48482(4) 0.0294(4) Uani 1 1 d . . .
O2 O 0.46121(10) 0.40396(10) 0.53612(4) 0.0278(4) Uani 1 1 d . . .
O3 O 0.47758(11) 0.09437(10) 0.48547(4) 0.0292(4) Uani 1 1 d . . .
O4 O 0.45717(10) 0.05387(9) 0.53676(4) 0.0274(4) Uani 1 1 d . . .
O5 O 0.54153(11) 0.47420(11) 0.42212(4) 0.0353(4) Uani 1 1 d D B .
C1 C 0.46545(14) 0.36390(13) 0.51384(6) 0.0249(5) Uani 1 1 d . . .
C2 C 0.45224(15) 0.28670(14) 0.52245(6) 0.0276(5) Uani 1 1 d . . .
C3 C 0.43272(17) 0.25126(15) 0.55196(6) 0.0344(6) Uani 1 1 d . . .
H3 H 0.4216 0.2725 0.5702 0.041 Uiso 1 1 calc R . .
C4 C 0.43095(17) 0.18019(15) 0.55227(6) 0.0339(6) Uani 1 1 d . . .
H4 H 0.4186 0.1481 0.5707 0.041 Uiso 1 1 calc R . .
C5 C 0.44909(15) 0.16272(14) 0.52296(6) 0.0287(5) Uani 1 1 d . . .
C6 C 0.46175(14) 0.09841(13) 0.51440(6) 0.0255(5) Uani 1 1 d . . .
C7 C 0.5995(2) 0.5315(3) 0.40924(10) 0.0703(11) Uani 1 1 d D . .
H7 H 0.6340 0.5739 0.4222 0.084 Uiso 1 1 calc R A 1
N1A N 0.6125(5) 0.5326(5) 0.37778(14) 0.086(3) Uani 0.60(2) 1 d PDU B 1
C8A C 0.6727(7) 0.5915(8) 0.3590(3) 0.109(4) Uani 0.60(2) 1 d PDU B 1
H8A H 0.6656 0.5757 0.3364 0.164 Uiso 0.60(2) 1 calc PR B 1
H8B H 0.7226 0.5998 0.3665 0.164 Uiso 0.60(2) 1 calc PR B 1
H8C H 0.6711 0.6394 0.3611 0.164 Uiso 0.60(2) 1 calc PR B 1
C9A C 0.5639(7) 0.4710(6) 0.35654(16) 0.082(4) Uani 0.60(2) 1 d PDU B 1
H9A H 0.5838 0.4844 0.3346 0.123 Uiso 0.60(2) 1 calc PR B 1
H9B H 0.5115 0.4628 0.3573 0.123 Uiso 0.60(2) 1 calc PR B 1
H9C H 0.5633 0.4238 0.3632 0.123 Uiso 0.60(2) 1 calc PR B 1
N1B N 0.6335(10) 0.5468(8) 0.3813(3) 0.094(5) Uani 0.40(2) 1 d PDU B 2
C8B C 0.6993(9) 0.6183(10) 0.3726(5) 0.104(6) Uani 0.40(2) 1 d PDU B 2
H8D H 0.7119 0.6164 0.3500 0.156 Uiso 0.40(2) 1 calc PR B 2
H8E H 0.7432 0.6275 0.3860 0.156 Uiso 0.40(2) 1 calc PR B 2
H8F H 0.6880 0.6601 0.3757 0.156 Uiso 0.40(2) 1 calc PR B 2
C9B C 0.610(3) 0.4950(19) 0.3544(4) 0.245(17) Uani 0.40(2) 1 d PDU B 2
H9D H 0.6444 0.5208 0.3362 0.367 Uiso 0.40(2) 1 calc PR B 2
H9E H 0.5571 0.4796 0.3485 0.367 Uiso 0.40(2) 1 calc PR B 2
H9F H 0.6132 0.4492 0.3603 0.367 Uiso 0.40(2) 1 calc PR B 2

loop_
_atom_site_aniso_label
_atom_site_aniso_U_11
_atom_site_aniso_U_22
_atom_site_aniso_U_33
_atom_site_aniso_U_23
_atom_site_aniso_U_13
_atom_site_aniso_U_12
Cu1 0.01818(18) 0.01825(18) 0.02073(19) -0.00168(10) -0.00124(10) 0.01204(12)
S1 0.0468(4) 0.0235(3) 0.0282(3) 0.0030(2) 0.0074(3) 0.0226(3)
O1 0.0411(10) 0.0218(8) 0.0309(9) 0.0002(7) 0.0019(8) 0.0200(8)
O2 0.0360(10) 0.0217(8) 0.0306(9) 0.0007(7) 0.0028(7) 0.0180(8)
O3 0.0417(10) 0.0225(8) 0.0283(9) 0.0024(7) 0.0060(8) 0.0197(8)
O4 0.0366(10) 0.0216(8) 0.0291(9) 0.0016(7) 0.0034(7) 0.0185(8)
O5 0.0417(11) 0.0448(11) 0.0262(9) -0.0037(8) 0.0024(8) 0.0268(10)
C1 0.0265(12) 0.0198(11) 0.0312(13) 0.0015(9) 0.0024(9) 0.0135(10)
C2 0.0386(14) 0.0223(11) 0.0293(13) -0.0004(9) 0.0051(10) 0.0207(11)
C3 0.0509(17) 0.0244(13) 0.0345(14) 0.0023(10) 0.0107(12) 0.0237(12)
C4 0.0506(16) 0.0268(13) 0.0306(14) 0.0053(10) 0.0113(12) 0.0241(13)
C5 0.0374(14) 0.0216(12) 0.0310(13) 0.0025(9) 0.0063(10) 0.0176(11)
C6 0.0281(12) 0.0174(11) 0.0326(13) -0.0022(9) 0.0007(10) 0.0127(10)
C7 0.068(3) 0.085(3) 0.070(3) 0.010(2) 0.016(2) 0.047(2)
N1A 0.084(5) 0.106(6) 0.078(5) 0.020(4) 0.039(4) 0.055(4)
C8A 0.095(6) 0.113(7) 0.095(7) 0.024(6) 0.047(5) 0.033(6)
C9A 0.120(7) 0.095(6) 0.044(4) -0.016(3) 0.012(4) 0.063(5)
N1B 0.095(7) 0.127(9) 0.089(8) 0.053(6) 0.051(6) 0.076(7)
C8B 0.102(9) 0.086(8) 0.132(11) 0.001(7) 0.014(7) 0.053(7)
C9B 0.24(2) 0.247(19) 0.240(19) -0.022(10) 0.007(10) 0.119(12)

loop_
_atom_type_symbol
_atom_type_description
_atom_type_scat_dispersion_real
_atom_type_scat_dispersion_imag
_atom_type_scat_source
C C 0.0033 0.0016 'International Tables Vol C Tables 4.2.6.8 and 6.1.1.4'
H H 0.0000 0.0000 'International Tables Vol C Tables 4.2.6.8 and 6.1.1.4'
Cu Cu 0.3201 1.2651 'International Tables Vol C Tables 4.2.6.8 and 6.1.1.4'
N N 0.0061 0.0033 'International Tables Vol C Tables 4.2.6.8 and 6.1.1.4'
O O 0.0106 0.0060 'International Tables Vol C Tables 4.2.6.8 and 6.1.1.4'
S S 0.1246 0.1234 'International Tables Vol C Tables 4.2.6.8 and 6.1.1.4'

loop_
_geom_angle_atom_site_label_1
_geom_angle_atom_site_label_2
_geom_angle_atom_site_label_3
_geom_angle
_geom_angle_site_symmetry_1
_geom_angle_site_symmetry_3
O1 Cu1 O3 88.74(9) . 3_665
O1 Cu1 O4 90.45(8) . 21_556
O3 Cu1 O4 168.38(7) 3_665 21_556
O1 Cu1 O2 168.43(7) . 19_666
O3 Cu1 O2 89.91(8) 3_665 19_666
O4 Cu1 O2 88.57(8) 21_556 19_666
O1 Cu1 O5 96.81(7) . .
O3 Cu1 O5 92.18(7) 3_665 .
O4 Cu1 O5 99.43(7) 21_556 .
O2 Cu1 O5 94.72(7) 19_666 .
O1 Cu1 Cu1 84.68(5) . 19_666
O3 Cu1 Cu1 83.24(5) 3_665 19_666
O4 Cu1 Cu1 85.14(5) 21_556 19_666
O2 Cu1 Cu1 83.75(5) 19_666 19_666
O5 Cu1 Cu1 175.16(5) . 19_666
C2 S1 C5 91.13(12) . .
C1 O1 Cu1 122.20(15) . .
C1 O2 Cu1 122.73(16) . 19_666
C6 O3 Cu1 123.60(15) . 2_655
C6 O4 Cu1 121.23(15) . 20_556
C7 O5 Cu1 117.7(2) . .
O2 C1 O1 126.5(2) . .
O2 C1 C2 117.1(2) . .
O1 C1 C2 116.4(2) . .
C3 C2 C1 127.8(2) . .
C3 C2 S1 111.78(18) . .
C1 C2 S1 120.25(18) . .
C2 C3 C4 112.8(2) . .
C2 C3 H3 123.6 . .
C4 C3 H3 123.6 . .
C5 C4 C3 112.0(2) . .
C5 C4 H4 124.0 . .
C3 C4 H4 124.0 . .
C4 C5 C6 128.5(2) . .
C4 C5 S1 112.22(18) . .
C6 C5 S1 118.97(18) . .
O3 C6 O4 126.4(2) . .
O3 C6 C5 116.5(2) . .
O4 C6 C5 117.1(2) . .
O5 C7 N1B 136.2(9) . .
O5 C7 N1A 120.8(6) . .
O5 C7 H7 119.6 . .
N1B C7 H7 103.6 . .
N1A C7 H7 119.6 . .
C7 N1A C8A 129.0(8) . .
C7 N1A C9A 123.4(6) . .
C8A N1A C9A 107.6(8) . .
N1A C8A H8A 109.5 . .
N1A C8A H8B 109.5 . .
H8A C8A H8B 109.5 . .
N1A C8A H8C 109.5 . .
H8A C8A H8C 109.5 . .
H8B C8A H8C 109.5 . .
N1A C9A H9A 109.5 . .
N1A C9A H9B 109.5 . .
H9A C9A H9B 109.5 . .
N1A C9A H9C 109.5 . .
H9A C9A H9C 109.5 . .
H9B C9A H9C 109.5 . .
C7 N1B C8B 125.1(11) . .
C7 N1B C9B 125.6(13) . .
C8B N1B C9B 109.2(15) . .
N1B C8B H8D 109.5 . .
N1B C8B H8E 109.5 . .
H8D C8B H8E 109.5 . .
N1B C8B H8F 109.5 . .
H8D C8B H8F 109.5 . .
H8E C8B H8F 109.5 . .
N1B C9B H9D 109.5 . .
N1B C9B H9E 109.5 . .
H9D C9B H9E 109.5 . .
N1B C9B H9F 109.5 . .
H9D C9B H9F 109.5 . .
H9E C9B H9F 109.5 . .

loop_
_geom_bond_atom_site_label_1
_geom_bond_atom_site_label_2
_geom_bond_distance
_geom_bond_site_symmetry_2
Cu1 O1 1.9592(16) .
Cu1 O3 1.9631(17) 3_665
Cu1 O4 1.9656(16) 21_556
Cu1 O2 1.9730(16) 19_666
Cu1 O5 2.1310(18) .
Cu1 Cu1 2.6471(5) 19_666
S1 C2 1.714(2) .
S1 C5 1.722(2) .
O1 C1 1.263(3) .
O2 C1 1.257(3) .
O2 Cu1 1.9729(16) 19_666
O3 C6 1.259(3) .
O3 Cu1 1.9633(17) 2_655
O4 C6 1.261(3) .
O4 Cu1 1.9655(16) 20_556
O5 C7 1.274(4) .
C1 C2 1.477(3) .
C2 C3 1.375(3) .
C3 C4 1.407(4) .
C3 H3 0.9500 .
C4 C5 1.368(3) .
C4 H4 0.9500 .
C5 C6 1.476(3) .
C7 N1B 1.304(8) .
C7 N1A 1.334(7) .
C7 H7 0.9500 .
N1A C8A 1.427(7) .
N1A C9A 1.432(8) .
C8A H8A 0.9800 .
C8A H8B 0.9800 .
C8A H8C 0.9800 .
C9A H9A 0.9800 .
C9A H9B 0.9800 .
C9A H9C 0.9800 .
N1B C8B 1.427(9) .
N1B C9B 1.437(9) .
C8B H8D 0.9800 .
C8B H8E 0.9800 .
C8B H8F 0.9800 .
C9B H9D 0.9800 .
C9B H9E 0.9800 .
C9B H9F 0.9800 .

loop_
_geom_torsion_atom_site_label_1
_geom_torsion_atom_site_label_2
_geom_torsion_atom_site_label_3
_geom_torsion_atom_site_label_4
_geom_torsion
_geom_torsion_site_symmetry_1
O3 Cu1 O1 C1 81.14(19) 3_665
O4 Cu1 O1 C1 -87.3(2) 21_556
O2 Cu1 O1 C1 -2.2(5) 19_666
O5 Cu1 O1 C1 173.18(19) .
Cu1 Cu1 O1 C1 -2.19(18) 19_666
O1 Cu1 O5 C7 -142.2(2) .
O3 Cu1 O5 C7 -53.2(2) 3_665
O4 Cu1 O5 C7 126.2(2) 21_556
O2 Cu1 O5 C7 36.9(2) 19_666
Cu1 O2 C1 O1 -4.9(4) 19_666
Cu1 O2 C1 C2 173.26(16) 19_666
Cu1 O1 C1 O2 4.8(4) .
Cu1 O1 C1 C2 -173.29(17) .
O2 C1 C2 C3 2.7(4) .
O1 C1 C2 C3 -178.9(3) .
O2 C1 C2 S1 -172.79(19) .
O1 C1 C2 S1 5.5(3) .
C5 S1 C2 C3 -1.1(2) .
C5 S1 C2 C1 175.1(2) .
C1 C2 C3 C4 -175.0(3) .
S1 C2 C3 C4 0.9(3) .
C2 C3 C4 C5 -0.1(4) .
C3 C4 C5 C6 172.7(3) .
C3 C4 C5 S1 -0.8(3) .
C2 S1 C5 C4 1.1(2) .
C2 S1 C5 C6 -173.1(2) .
Cu1 O3 C6 O4 -8.3(4) 2_655
Cu1 O3 C6 C5 170.20(17) 2_655
Cu1 O4 C6 O3 7.8(4) 20_556
Cu1 O4 C6 C5 -170.73(17) 20_556
C4 C5 C6 O3 179.6(3) .
S1 C5 C6 O3 -7.3(3) .
C4 C5 C6 O4 -1.7(4) .
S1 C5 C6 O4 171.39(19) .
Cu1 O5 C7 N1B -177.4(9) .
Cu1 O5 C7 N1A -166.9(3) .
O5 C7 N1A C8A 178.6(3) .
N1B C7 N1A C8A -26(2) .
O5 C7 N1A C9A -0.5(3) .
N1B C7 N1A C9A 155(2) .
O5 C7 N1B C8B 179.0(4) .
N1A C7 N1B C8B 148(3) .
O5 C7 N1B C9B -0.1(4) .
N1A C7 N1B C9B -31(3) .

loop_
_platon_squeeze_void_nr
_platon_squeeze_void_average_x
_platon_squeeze_void_average_y
_platon_squeeze_void_average_z
_platon_squeeze_void_volume
_platon_squeeze_void_count_electrons
_platon_squeeze_void_content
1 -0.126 -0.102 0.000 5441 1482 ' '
